data_4308917
loop_
_publ_author_name
'Sachindranath Pal'
'Anil Kumar Barik'
'Samik Gupta'
'Arijit Hazra'
'Susanta Kumar Kar'
'Shie-Ming Peng'
'Gene-Hsiang Lee'
'Ray J. Butcher'
'M. Salah El Fallah'
'Joan Ribas'

_publ_section_title
;
Copper(II) Mediated Anion Dependent Formation of Schiff Base Complexes
;
_journal_name_full 'Inorganic Chemistry'
_journal_page_first 3880
_journal_page_last 3889
_journal_paper_doi 10.1021/ic0501420
_journal_volume 44
_journal_year 2005
_chemical_formula_sum 'C21 H26 Cu2 N11 O5'
_chemical_formula_weight 639.61
_chemical_name_systematic
; 
 ? 
;
_space_group_IT_number 15
_symmetry_cell_setting monoclinic
_symmetry_space_group_name_Hall '-C 2yc'
_symmetry_space_group_name_H-M 'C 1 2/c 1'
_atom_sites_solution_hydrogens geom
_atom_sites_solution_primary direct
_atom_sites_solution_secondary difmap
_audit_creation_method SHELXL-97
_cell_angle_alpha 90.00
_cell_angle_beta 96.205(2)
_cell_angle_gamma 90.00
_cell_formula_units_Z 8
_cell_length_a 24.686(2)
_cell_length_b 17.6204(15)
_cell_length_c 14.8725(13)
_cell_measurement_reflns_used 1289
_cell_measurement_temperature 150(1)
_cell_measurement_theta_max 18.29
_cell_measurement_theta_min 2.69
_cell_volume 6431.3(9)
_computing_cell_refinement 'Bruker SAINT'
_computing_data_collection 'Bruker SMART'
_computing_data_reduction 'Bruker SAINT'
_computing_molecular_graphics 'Bruker SHELXTL'
_computing_publication_material 'Bruker SHELXTL'
_computing_structure_refinement 'SHELXL-97 (Sheldrick, 1997)'
_computing_structure_solution 'SHELXS-97 (Sheldrick, 1990)'
_diffrn_ambient_temperature 150(1)
_diffrn_measured_fraction_theta_full 0.999
_diffrn_measured_fraction_theta_max 0.999
_diffrn_measurement_device_type 'BRUKER SMART ApexCCD area detector'
_diffrn_measurement_method 'phi and omega scans'
_diffrn_radiation_monochromator graphite
_diffrn_radiation_source 'fine-focus sealed tube'
_diffrn_radiation_type MoK\a
_diffrn_radiation_wavelength 0.71073
_diffrn_reflns_av_R_equivalents 0.0928
_diffrn_reflns_av_sigmaI/netI 0.1045
_diffrn_reflns_limit_h_max 29
_diffrn_reflns_limit_h_min -29
_diffrn_reflns_limit_k_max 19
_diffrn_reflns_limit_k_min -20
_diffrn_reflns_limit_l_max 17
_diffrn_reflns_limit_l_min -10
_diffrn_reflns_number 18731
_diffrn_reflns_theta_full 25.00
_diffrn_reflns_theta_max 25.00
_diffrn_reflns_theta_min 1.42
_exptl_absorpt_coefficient_mu 1.368
_exptl_absorpt_correction_T_max 0.9473
_exptl_absorpt_correction_T_min 0.7715
_exptl_absorpt_correction_type multi-scan
_exptl_crystal_colour blue
_exptl_crystal_density_diffrn 1.321
_exptl_crystal_density_meas ?
_exptl_crystal_density_method 'not measured'
_exptl_crystal_description plate
_exptl_crystal_F_000 2616
_exptl_crystal_size_max 0.20
_exptl_crystal_size_mid 0.10
_exptl_crystal_size_min 0.04
_refine_diff_density_max 1.348
_refine_diff_density_min -0.836
_refine_diff_density_rms 0.281
_refine_ls_extinction_coef 0.0029(4)
_refine_ls_extinction_expression Fc^*^=kFc[1+0.001xFc^2^\l^3^/sin(2\q)]^-1/4^
_refine_ls_extinction_method SHELXL
_refine_ls_goodness_of_fit_ref 1.087
_refine_ls_hydrogen_treatment mixed
_refine_ls_matrix_type full
_refine_ls_number_parameters 375
_refine_ls_number_reflns 5661
_refine_ls_number_restraints 0
_refine_ls_restrained_S_all 1.087
_refine_ls_R_factor_all 0.1473
_refine_ls_R_factor_gt 0.0916
_refine_ls_shift/su_max 0.000
_refine_ls_shift/su_mean 0.000
_refine_ls_structure_factor_coef Fsqd
_refine_ls_weighting_details 'calc w=1/[\s^2^(Fo^2^)+(0.1685P)^2^+3.3640P] where P=(Fo^2^+2Fc^2^)/3'
_refine_ls_weighting_scheme calc
_refine_ls_wR_factor_gt 0.2566
_refine_ls_wR_factor_ref 0.2946
_reflns_number_gt 3380
_reflns_number_total 5661
_reflns_threshold_expression >2sigma(I)
_cod_data_source_file ic0501420si20050128_061336.cif
_cod_data_source_block ic9618
_cod_depositor_comments
;
The following automatic conversions were performed:
'_symmetry_cell_setting' value 'Monoclinic' changed to 'monoclinic'
according to '/home/saulius/struct/CIF-dictionaries/cif_core.dic'
dictionary named 'cif_core.dic' version 2.4.1 from 2010-06-29.

Automatic conversion script
Id: cif_fix_enum 1527 2010-12-29 10:47:43Z saulius 

The following automatic conversions were performed:

'_exptl_crystal_density_meas' value 'not_measured' was changed to '?'
- the value is perceived as not measured.

Automatic conversion script
Id: cif_fix_values 3008 2015-01-20 13:52:24Z robertas 
;
_cod_original_cell_volume 6431.2(10)
_cod_database_code 4308917

loop_
_symmetry_equiv_pos_as_xyz
'x, y, z'
'-x, y, -z+1/2'
'x+1/2, y+1/2, z'
'-x+1/2, y+1/2, -z+1/2'
'-x, -y, -z'
'x, -y, z-1/2'
'-x+1/2, -y+1/2, -z'
'x+1/2, -y+1/2, z-1/2'

loop_
_atom_site_label
_atom_site_type_symbol
_atom_site_fract_x
_atom_site_fract_y
_atom_site_fract_z
_atom_site_U_iso_or_equiv
_atom_site_adp_type
_atom_site_occupancy
_atom_site_symmetry_multiplicity
_atom_site_calc_flag
_atom_site_refinement_flags
_atom_site_disorder_assembly
_atom_site_disorder_group
Cu1 Cu 0.31894(5) 0.10690(7) 0.45899(8) 0.0462(4) Uani 1 1 d . . .
Cu2 Cu 0.43232(4) 0.14667(7) 0.30593(7) 0.0370(4) Uani 1 1 d . . .
O1 O 0.2005(6) 0.0590(8) 0.6819(9) 0.080(4) Uani 0.65 1 d P A 1
H1D H 0.2008 0.0147 0.7028 0.120 Uiso 0.65 1 calc PR A 1
O2 O 0.3294(9) 0.3821(10) 0.1497(16) 0.105(8) Uani 0.50 1 d P B 1
O1' O 0.1640(11) 0.0874(14) 0.615(2) 0.096(10) Uani 0.35 1 d P C 2
H1'A H 0.1389 0.0578 0.5944 0.144 Uiso 0.35 1 calc PR C 2
O2' O 0.2838(9) 0.3212(16) 0.1792(12) 0.106(7) Uani 0.50 1 d P B 2
O3 O 0.2596(3) 0.1607(5) 0.3366(5) 0.061(2) Uani 1 1 d . . .
O4 O 0.2351(5) 0.1000(8) 0.2143(7) 0.124(5) Uani 1 1 d . . .
O5 O 0.1877(4) 0.0949(7) 0.3263(7) 0.111(4) Uani 1 1 d . . .
N1 N 0.3479(3) 0.0355(4) 0.3787(5) 0.0396(18) Uani 1 1 d . . .
N2 N 0.3871(3) 0.0355(5) 0.3206(5) 0.043(2) Uani 1 1 d . . .
N3 N 0.2726(3) 0.0198(5) 0.4812(6) 0.057(2) Uani 1 1 d . . .
N4 N 0.2946(3) 0.1683(5) 0.5606(6) 0.050(2) Uani 1 1 d . . .
N5 N 0.3714(3) 0.1893(4) 0.4582(5) 0.0405(19) Uani 1 1 d . . .
N6 N 0.4142(3) 0.2073(4) 0.4133(5) 0.0395(18) Uani 1 1 d . . .
N7 N 0.4500(3) 0.1395(4) 0.1800(5) 0.0371(18) Uani 1 1 d . . .
N8 N 0.5054(3) 0.1219(4) 0.3638(5) 0.0357(18) Uani 1 1 d . . .
N9 N 0.3611(3) 0.1892(5) 0.2382(5) 0.048(2) Uani 1 1 d . . .
N10 N 0.3106(3) 0.1784(6) 0.0849(6) 0.060(3) Uani 1 1 d . . .
N11 N 0.2276(4) 0.1184(7) 0.2930(7) 0.072(3) Uani 1 1 d . . .
C1 C 0.4214(5) -0.0522(7) 0.2096(8) 0.066(3) Uani 1 1 d . . .
H1A H 0.4461 -0.0097 0.2020 0.099 Uiso 1 1 calc R . .
H1B H 0.3992 -0.0622 0.1521 0.099 Uiso 1 1 calc R . .
H1C H 0.4426 -0.0975 0.2283 0.099 Uiso 1 1 calc R . .
C2 C 0.3851(4) -0.0326(6) 0.2799(6) 0.043(2) Uani 1 1 d . . .
C3 C 0.3443(4) -0.0770(6) 0.3107(6) 0.042(2) Uani 1 1 d . . .
H3A H 0.3339 -0.1271 0.2928 0.051 Uiso 1 1 calc R . .
C4 C 0.3221(4) -0.0314(6) 0.3732(6) 0.041(2) Uani 1 1 d . . .
C5 C 0.2811(4) -0.0383(7) 0.4351(7) 0.053(3) Uani 1 1 d . . .
H5A H 0.2615 -0.0841 0.4407 0.064 Uiso 1 1 calc R . .
C6 C 0.2290(5) 0.0169(8) 0.5413(10) 0.082(4) Uani 1 1 d . . .
H6A H 0.2241 -0.0361 0.5610 0.098 Uiso 0.65 1 calc PR D 1
H6B H 0.1943 0.0341 0.5079 0.098 Uiso 0.65 1 calc PR D 1
H6'A H 0.2001 -0.0179 0.5148 0.098 Uiso 0.35 1 d PR D 2
H6'B H 0.2441 -0.0044 0.6004 0.098 Uiso 0.35 1 d PR D 2
C7 C 0.2428(8) 0.0667(12) 0.6232(13) 0.070(5) Uani 0.65 1 d P A 1
H7A H 0.2775 0.0475 0.6564 0.085 Uiso 0.65 1 calc PR A 1
C7' C 0.2060(14) 0.0872(19) 0.556(2) 0.059(8) Uiso 0.35 1 d P C 2
H7'A H 0.1914 0.1093 0.4959 0.071 Uiso 0.35 1 calc PR C 2
C8 C 0.2482(5) 0.1508(7) 0.6119(7) 0.066(3) Uani 1 1 d . . .
H8A H 0.2143 0.1714 0.5795 0.080 Uiso 0.65 1 calc PR A 1
H8B H 0.2539 0.1753 0.6721 0.080 Uiso 0.65 1 calc PR A 1
H8'A H 0.2279 0.1980 0.6216 0.080 Uiso 0.35 1 d PR A 2
H8'B H 0.2620 0.1300 0.6719 0.080 Uiso 0.35 1 d PR A 2
C9 C 0.3244(4) 0.2262(7) 0.5789(6) 0.050(3) Uani 1 1 d . . .
H9A H 0.3176 0.2595 0.6267 0.060 Uiso 1 1 calc R A .
C10 C 0.3683(4) 0.2401(6) 0.5258(6) 0.046(2) Uani 1 1 d . A .
C11 C 0.4087(5) 0.2917(6) 0.5251(7) 0.056(3) Uani 1 1 d . . .
H11A H 0.4157 0.3337 0.5648 0.067 Uiso 1 1 calc R A .
C12 C 0.4388(4) 0.2701(6) 0.4528(7) 0.050(3) Uani 1 1 d . A .
C13 C 0.4883(5) 0.3055(7) 0.4181(8) 0.067(3) Uani 1 1 d . . .
H13A H 0.4989 0.2755 0.3673 0.100 Uiso 1 1 calc R A .
H13B H 0.5185 0.3064 0.4667 0.100 Uiso 1 1 calc R . .
H13C H 0.4797 0.3574 0.3978 0.100 Uiso 1 1 calc R . .
C14 C 0.4851(4) 0.0902(6) 0.5223(6) 0.046(2) Uani 1 1 d . . .
H14A H 0.4476 0.0879 0.4929 0.069 Uiso 1 1 calc R . .
H14B H 0.4877 0.1296 0.5691 0.069 Uiso 1 1 calc R . .
H14C H 0.4950 0.0410 0.5501 0.069 Uiso 1 1 calc R . .
C15 C 0.5231(4) 0.1086(5) 0.4533(6) 0.039(2) Uani 1 1 d . . .
C16 C 0.4207(4) 0.1171(6) 0.0327(6) 0.046(2) Uani 1 1 d . . .
H16A H 0.3980 0.1114 -0.0226 0.055 Uiso 1 1 calc R . .
C17 C 0.4048(4) 0.1356(6) 0.1166(6) 0.040(2) Uani 1 1 d . . .
C18 C 0.3505(4) 0.1470(6) 0.1515(6) 0.047(3) Uani 1 1 d . . .
H18A H 0.3371 0.0955 0.1668 0.057 Uiso 1 1 calc R . .
C19 C 0.3683(5) 0.2725(7) 0.2231(8) 0.069(4) Uani 1 1 d . B .
H19A H 0.4050 0.2811 0.2040 0.083 Uiso 1 1 calc R . .
H19B H 0.3667 0.2992 0.2813 0.083 Uiso 1 1 calc R . .
C20 C 0.3259(7) 0.3079(12) 0.1523(11) 0.111(6) Uani 1 1 d . . .
H20A H 0.2904 0.2984 0.1770 0.133 Uiso 0.50 1 calc PR B 1
H20B H 0.3412 0.3580 0.1363 0.133 Uiso 0.50 1 d PR B 2
C21 C 0.3222(5) 0.2619(8) 0.0689(8) 0.080(4) Uani 1 1 d . B .
H21A H 0.3569 0.2663 0.0416 0.096 Uiso 1 1 calc R . .
H21B H 0.2929 0.2827 0.0251 0.096 Uiso 1 1 calc R . .

loop_
_atom_site_aniso_label
_atom_site_aniso_U_11
_atom_site_aniso_U_22
_atom_site_aniso_U_33
_atom_site_aniso_U_23
_atom_site_aniso_U_13
_atom_site_aniso_U_12
Cu1 0.0399(7) 0.0608(9) 0.0410(8) -0.0077(6) 0.0180(5) 0.0021(6)
Cu2 0.0292(6) 0.0560(8) 0.0264(6) -0.0063(5) 0.0054(4) 0.0009(5)
O1 0.084(10) 0.095(10) 0.069(9) 0.008(8) 0.052(8) 0.002(8)
O2 0.100(16) 0.044(11) 0.16(2) 0.012(11) -0.051(14) 0.032(10)
O1' 0.076(17) 0.085(18) 0.14(3) 0.054(17) 0.092(19) 0.042(14)
O2' 0.095(15) 0.17(2) 0.055(12) 0.014(13) 0.010(11) 0.041(17)
O3 0.051(4) 0.079(6) 0.052(5) -0.010(4) 0.004(4) 0.015(4)
O4 0.102(8) 0.198(13) 0.078(7) -0.056(8) 0.035(6) -0.054(8)
O5 0.068(6) 0.183(12) 0.083(7) -0.012(7) 0.012(5) -0.039(7)
N1 0.029(4) 0.051(5) 0.039(5) -0.007(4) 0.009(3) -0.003(4)
N2 0.033(4) 0.067(6) 0.031(4) -0.009(4) 0.012(3) 0.001(4)
N3 0.050(5) 0.058(6) 0.069(6) 0.000(5) 0.029(5) 0.006(4)
N4 0.047(5) 0.067(6) 0.039(5) 0.002(4) 0.017(4) 0.013(5)
N5 0.037(4) 0.052(5) 0.034(4) -0.004(4) 0.011(3) 0.006(4)
N6 0.038(4) 0.047(5) 0.034(4) -0.005(4) 0.008(3) -0.001(4)
N7 0.029(4) 0.056(5) 0.026(4) -0.001(3) 0.005(3) 0.000(4)
N8 0.026(4) 0.049(5) 0.033(4) -0.004(3) 0.007(3) -0.001(3)
N9 0.035(4) 0.074(6) 0.035(5) -0.006(4) 0.002(3) 0.016(4)
N10 0.041(5) 0.090(7) 0.045(6) -0.003(5) -0.010(4) 0.010(5)
N11 0.045(5) 0.113(9) 0.062(7) -0.023(6) 0.016(5) -0.002(6)
C1 0.063(7) 0.073(8) 0.067(8) -0.025(6) 0.028(6) 0.000(6)
C2 0.039(5) 0.060(7) 0.028(5) -0.019(5) 0.001(4) 0.000(5)
C3 0.046(5) 0.050(6) 0.030(5) -0.005(4) 0.002(4) -0.006(5)
C4 0.035(5) 0.053(6) 0.034(5) -0.008(4) -0.002(4) 0.000(5)
C5 0.040(6) 0.067(8) 0.052(7) 0.005(6) 0.002(5) -0.008(5)
C6 0.072(8) 0.092(10) 0.091(10) -0.014(8) 0.054(8) -0.016(7)
C7 0.060(11) 0.089(15) 0.068(13) 0.014(11) 0.030(10) 0.016(10)
C8 0.071(8) 0.093(10) 0.041(6) 0.011(6) 0.035(6) 0.030(7)
C9 0.052(6) 0.068(8) 0.031(6) -0.014(5) 0.011(4) 0.017(6)
C10 0.051(6) 0.058(7) 0.028(5) -0.011(5) -0.001(4) 0.008(5)
C11 0.073(8) 0.052(7) 0.042(6) -0.019(5) 0.002(5) 0.000(6)
C12 0.053(6) 0.057(7) 0.037(6) -0.002(5) 0.000(5) 0.003(5)
C13 0.072(8) 0.065(8) 0.064(8) -0.017(6) 0.013(6) -0.017(6)
C14 0.046(6) 0.065(7) 0.028(5) 0.006(5) 0.007(4) 0.008(5)
C15 0.042(5) 0.051(6) 0.024(5) 0.002(4) 0.006(4) 0.009(4)
C16 0.041(5) 0.068(7) 0.028(5) -0.006(5) 0.001(4) -0.003(5)
C17 0.035(5) 0.055(6) 0.030(5) 0.001(4) 0.005(4) 0.002(4)
C18 0.027(4) 0.075(7) 0.039(6) -0.012(5) 0.000(4) 0.005(5)
C19 0.057(7) 0.087(10) 0.059(8) -0.017(6) -0.014(6) 0.029(7)
C20 0.094(12) 0.141(17) 0.087(12) -0.040(11) -0.040(9) 0.057(11)
C21 0.067(8) 0.112(12) 0.056(8) 0.007(8) -0.013(6) 0.028(8)

loop_
_atom_type_symbol
_atom_type_description
_atom_type_scat_dispersion_real
_atom_type_scat_dispersion_imag
_atom_type_scat_source
C C 0.0033 0.0016 'International Tables Vol C Tables 4.2.6.8 and 6.1.1.4'
H H 0.0000 0.0000 'International Tables Vol C Tables 4.2.6.8 and 6.1.1.4'
N N 0.0061 0.0033 'International Tables Vol C Tables 4.2.6.8 and 6.1.1.4'
O O 0.0106 0.0060 'International Tables Vol C Tables 4.2.6.8 and 6.1.1.4'
Cu Cu 0.3201 1.2651 'International Tables Vol C Tables 4.2.6.8 and 6.1.1.4'

loop_
_geom_angle_atom_site_label_1
_geom_angle_atom_site_label_2
_geom_angle_atom_site_label_3
_geom_angle
_geom_angle_site_symmetry_1
_geom_angle_site_symmetry_3
_geom_angle_publ_flag
N1 Cu1 N5 101.1(3) . . ?
N1 Cu1 N3 81.7(3) . . ?
N5 Cu1 N3 169.8(4) . . ?
N1 Cu1 N4 169.4(3) . . ?
N5 Cu1 N4 81.6(3) . . ?
N3 Cu1 N4 93.9(4) . . ?
N1 Cu1 O3 91.4(3) . . ?
N5 Cu1 O3 93.0(3) . . ?
N3 Cu1 O3 96.7(3) . . ?
N4 Cu1 O3 98.6(3) . . ?
N8 Cu2 N7 96.6(3) . . ?
N8 Cu2 N6 92.4(3) . . ?
N7 Cu2 N6 151.5(3) . . ?
N8 Cu2 N9 170.5(3) . . ?
N7 Cu2 N9 79.9(3) . . ?
N6 Cu2 N9 86.8(3) . . ?
N8 Cu2 N2 101.8(3) . . ?
N7 Cu2 N2 101.4(3) . . ?
N6 Cu2 N2 103.1(3) . . ?
N9 Cu2 N2 87.6(3) . . ?
N11 O3 Cu1 117.9(8) . . ?
C4 N1 N2 109.0(7) . . ?
C4 N1 Cu1 114.1(6) . . ?
N2 N1 Cu1 136.8(6) . . ?
C2 N2 N1 106.9(8) . . ?
C2 N2 Cu2 136.1(6) . . ?
N1 N2 Cu2 116.7(6) . . ?
C5 N3 C6 118.4(10) . . ?
C5 N3 Cu1 114.2(7) . . ?
C6 N3 Cu1 127.4(8) . . ?
C9 N4 C8 121.3(9) . . ?
C9 N4 Cu1 112.5(6) . . ?
C8 N4 Cu1 126.2(8) . . ?
N6 N5 C10 108.8(8) . . ?
N6 N5 Cu1 137.4(6) . . ?
C10 N5 Cu1 113.5(6) . . ?
N5 N6 C12 108.2(7) . . ?
N5 N6 Cu2 121.5(6) . . ?
C12 N6 Cu2 130.3(6) . . ?
N8 N7 C17 107.1(7) 2_655 . ?
N8 N7 Cu2 137.4(6) 2_655 . ?
C17 N7 Cu2 114.0(6) . . ?
N7 N8 C15 108.2(7) 2_655 . ?
N7 N8 Cu2 119.2(5) 2_655 . ?
C15 N8 Cu2 129.9(6) . . ?
C18 N9 C19 111.9(8) . . ?
C18 N9 Cu2 107.6(6) . . ?
C19 N9 Cu2 108.7(6) . . ?
C18 N10 C21 110.8(9) . . ?
O3 N11 O5 119.7(11) . . ?
O3 N11 O4 120.3(10) . . ?
O5 N11 O4 120.0(11) . . ?
N2 C2 C3 110.3(8) . . ?
N2 C2 C1 121.9(9) . . ?
C3 C2 C1 127.8(9) . . ?
C4 C3 C2 104.3(8) . . ?
N1 C4 C3 109.5(8) . . ?
N1 C4 C5 113.3(9) . . ?
C3 C4 C5 137.2(10) . . ?
N3 C5 C4 116.5(10) . . ?
C7' C6 N3 113.5(17) . . ?
C7' C6 C7 54.4(16) . . ?
N3 C6 C7 110.7(11) . . ?
O1 C7 C8 103.9(14) . . ?
O1 C7 C6 108.6(15) . . ?
C8 C7 C6 120.0(15) . . ?
C6 C7' O1' 116(3) . . ?
C6 C7' C8 115(2) . . ?
O1' C7' C8 98(2) . . ?
N4 C8 C7 110.4(10) . . ?
N4 C8 C7' 110.7(14) . . ?
C7 C8 C7' 48.8(14) . . ?
N4 C9 C10 118.3(9) . . ?
C11 C10 N5 109.8(9) . . ?
C11 C10 C9 136.4(10) . . ?
N5 C10 C9 113.8(9) . . ?
C10 C11 C12 105.7(9) . . ?
N6 C12 C11 107.4(9) . . ?
N6 C12 C13 121.7(9) . . ?
C11 C12 C13 130.9(10) . . ?
N8 C15 C16 109.4(7) . 2_655 ?
N8 C15 C14 123.0(8) . . ?
C16 C15 C14 127.6(8) 2_655 . ?
C17 C16 C15 105.4(8) . 2_655 ?
N7 C17 C16 109.9(8) . . ?
N7 C17 C18 116.2(8) . . ?
C16 C17 C18 133.8(8) . . ?
N10 C18 N9 116.7(9) . . ?
N10 C18 C17 112.7(8) . . ?
N9 C18 C17 106.6(7) . . ?
N9 C19 C20 114.7(12) . . ?
O2' C20 O2 82.7(19) . . ?
O2' C20 C21 114.7(19) . . ?
O2 C20 C21 121(2) . . ?
O2' C20 C19 114(2) . . ?
O2 C20 C19 112.5(15) . . ?
C21 C20 C19 109.3(12) . . ?
C20 C21 N10 113.2(13) . . ?

loop_
_geom_bond_atom_site_label_1
_geom_bond_atom_site_label_2
_geom_bond_distance
_geom_bond_site_symmetry_2
_geom_bond_publ_flag
Cu1 N1 1.924(7) . ?
Cu1 N5 1.947(8) . ?
Cu1 N3 1.963(9) . ?
Cu1 N4 2.002(8) . ?
Cu1 O3 2.404(8) . ?
Cu2 N8 1.963(7) . ?
Cu2 N7 1.972(7) . ?
Cu2 N6 2.011(7) . ?
Cu2 N9 2.070(8) . ?
Cu2 N2 2.276(8) . ?
O1 C7 1.439(19) . ?
O2 C20 1.31(2) . ?
O1' C7' 1.43(4) . ?
O2' C20 1.18(2) . ?
O3 N11 1.221(12) . ?
O4 N11 1.248(13) . ?
O5 N11 1.221(13) . ?
N1 C4 1.338(12) . ?
N1 N2 1.366(10) . ?
N2 C2 1.343(12) . ?
N3 C5 1.262(13) . ?
N3 C6 1.472(12) . ?
N4 C9 1.269(13) . ?
N4 C8 1.476(13) . ?
N5 N6 1.348(10) . ?
N5 C10 1.353(12) . ?
N6 C12 1.363(13) . ?
N7 N8 1.373(9) 2_655 ?
N7 C17 1.382(11) . ?
N8 N7 1.373(9) 2_655 ?
N8 C15 1.376(11) . ?
N9 C18 1.487(12) . ?
N9 C19 1.499(15) . ?
N10 C18 1.431(12) . ?
N10 C21 1.522(17) . ?
C1 C2 1.489(13) . ?
C2 C3 1.392(13) . ?
C3 C4 1.384(13) . ?
C4 C5 1.446(13) . ?
C6 C7' 1.39(3) . ?
C6 C7 1.51(2) . ?
C7 C8 1.50(2) . ?
C7' C8 1.69(3) . ?
C9 C10 1.430(14) . ?
C10 C11 1.351(14) . ?
C11 C12 1.423(14) . ?
C12 C13 1.512(15) . ?
C14 C15 1.499(12) . ?
C15 C16 1.389(13) 2_655 ?
C16 C17 1.387(12) . ?
C16 C15 1.389(13) 2_655 ?
C17 C18 1.502(12) . ?
C19 C20 1.534(17) . ?
C20 C21 1.476(19) . ?
